data_4023540
loop_
_publ_author_name
'Kohei Ogawa'
'Shinya Minegishi'
'Koichi Komatsu'
'Toshikazu Kitagawa'

_publ_contact_author_address
;
    Department of Chemistry for Materials, Graduate School of Engineering, 
    Mie University, Tsu, Mie 514-8507, Japan. 
;
_publ_contact_author_email ' kitagawa@chem.mie-u.ac.jp'
_publ_contact_author_fax ' +81-59-231-9416 '
_publ_contact_author_name ' Toshikazu Kitagawa '
_publ_contact_author_phone ' +81-59-231-9416 '
_publ_section_title
;
 Generation and Reaction of a Phenyl-Substituted Cyclopentadienyl
 Cation Annelated with Two Homoadamantene Frameworks
;
_journal_name_full 'Journal of Organic Chemistry'
_journal_page_first 5248
_journal_page_last 5254
_journal_paper_doi 10.1021/jo800340g
_journal_volume 73
_journal_year 2008
_chemical_formula_moiety 'C30 H36 O'
_chemical_formula_sum 'C30 H36 O'
_chemical_formula_weight 412.59
_chemical_name_systematic
; 
 ? 
;
_space_group_IT_number 15
_symmetry_cell_setting monoclinic
_symmetry_Int_Tables_number 15
_symmetry_space_group_name_Hall '-C 2yc'
_symmetry_space_group_name_H-M 'C 1 2/c 1'
_atom_sites_solution_hydrogens geom
_atom_sites_solution_primary direct
_atom_sites_solution_secondary difmap
_audit_creation_method SHELXL-97
_cell_angle_alpha 90.00
_cell_angle_beta 97.847(3)
_cell_angle_gamma 90.00
_cell_formula_units_Z 8
_cell_length_a 11.0557(16)
_cell_length_b 17.650(3)
_cell_length_c 22.609(3)
_cell_measurement_temperature 100(2)
_cell_volume 4370.6(11)
_computing_cell_refinement 'Bruker SMART'
_computing_data_collection 'Bruker SMART'
_computing_data_reduction 'Bruker SHELXTL'
_computing_molecular_graphics 'Bruker SHELXTL'
_computing_publication_material 'Bruker SHELXTL'
_computing_structure_refinement 'SHELXL-97 (Sheldrick, 1997)'
_computing_structure_solution 'SHELXS-97 (Sheldrick, 1990)'
_diffrn_ambient_temperature 100(2)
_diffrn_measured_fraction_theta_full 0.997
_diffrn_measured_fraction_theta_max 0.997
_diffrn_measurement_device_type 'CCD area detector'
_diffrn_measurement_method 'phi and omega scans'
_diffrn_radiation_monochromator graphite
_diffrn_radiation_source 'fine-focus sealed tube'
_diffrn_radiation_type MoK\a
_diffrn_radiation_wavelength 0.71073
_diffrn_reflns_av_R_equivalents 0.0432
_diffrn_reflns_av_sigmaI/netI 0.0568
_diffrn_reflns_limit_h_max 10
_diffrn_reflns_limit_h_min -13
_diffrn_reflns_limit_k_max 20
_diffrn_reflns_limit_k_min -20
_diffrn_reflns_limit_l_max 26
_diffrn_reflns_limit_l_min -26
_diffrn_reflns_number 11232
_diffrn_reflns_theta_full 25.00
_diffrn_reflns_theta_max 25.00
_diffrn_reflns_theta_min 1.82
_exptl_absorpt_coefficient_mu 0.073
_exptl_absorpt_correction_T_max 0.9855
_exptl_absorpt_correction_T_min 0.9855
_exptl_absorpt_correction_type empirical
_exptl_crystal_colour 'pale yellow'
_exptl_crystal_density_diffrn 1.254
_exptl_crystal_density_method 'not measured'
_exptl_crystal_description prism
_exptl_crystal_F_000 1792
_exptl_crystal_size_max 0.20
_exptl_crystal_size_mid 0.20
_exptl_crystal_size_min 0.20
_refine_diff_density_max 0.193
_refine_diff_density_min -0.206
_refine_diff_density_rms 0.044
_refine_ls_extinction_method none
_refine_ls_goodness_of_fit_ref 1.012
_refine_ls_hydrogen_treatment constr
_refine_ls_matrix_type full
_refine_ls_number_parameters 281
_refine_ls_number_reflns 3847
_refine_ls_number_restraints 0
_refine_ls_restrained_S_all 1.012
_refine_ls_R_factor_all 0.0648
_refine_ls_R_factor_gt 0.0429
_refine_ls_shift/su_max 0.048
_refine_ls_shift/su_mean 0.010
_refine_ls_structure_factor_coef Fsqd
_refine_ls_weighting_details 'calc w=1/[\s^2^(Fo^2^)+(0.0380P)^2^+0.0000P] where P=(Fo^2^+2Fc^2^)/3'
_refine_ls_weighting_scheme calc
_refine_ls_wR_factor_gt 0.0857
_refine_ls_wR_factor_ref 0.0908
_reflns_number_gt 2757
_reflns_number_total 3847
_reflns_threshold_expression >2sigma(I)
_cod_data_source_file jo800340g-File003.cif
_cod_data_source_block 6
_cod_depositor_comments
;
The following automatic conversions were performed:
'_symmetry_cell_setting' value 'Monoclinic' changed to 'monoclinic'
according to '/home/saulius/struct/CIF-dictionaries/cif_core.dic'
dictionary named 'cif_core.dic' version 2.4.1 from 2010-06-29.

Automatic conversion script
Id: cif_fix_enum 1527 2010-12-29 10:47:43Z saulius 
;
_cod_original_sg_symbol_H-M 'C 2/c'
_cod_database_code 4023540

loop_
_symmetry_equiv_pos_as_xyz
'x, y, z'
'-x, y, -z+1/2'
'x+1/2, y+1/2, z'
'-x+1/2, y+1/2, -z+1/2'
'-x, -y, -z'
'x, -y, z-1/2'
'-x+1/2, -y+1/2, -z'
'x+1/2, -y+1/2, z-1/2'

loop_
_atom_site_label
_atom_site_type_symbol
_atom_site_fract_x
_atom_site_fract_y
_atom_site_fract_z
_atom_site_U_iso_or_equiv
_atom_site_adp_type
_atom_site_occupancy
_atom_site_symmetry_multiplicity
_atom_site_calc_flag
_atom_site_refinement_flags
_atom_site_disorder_assembly
_atom_site_disorder_group
O1 O 0.37284(11) 0.35591(6) 0.05698(5) 0.0231(3) Uani 1 1 d . . .
C1 C 0.41367(15) 0.46725(9) 0.12117(7) 0.0166(4) Uani 1 1 d . . .
C2 C 0.34288(15) 0.39240(9) 0.11158(7) 0.0175(4) Uani 1 1 d . . .
C23 C 0.17521(16) 0.67297(9) 0.13977(8) 0.0211(4) Uani 1 1 d . . .
H23 H 0.1557 0.7098 0.1707 0.025 Uiso 1 1 calc R . .
C5 C 0.33371(15) 0.52500(9) 0.10977(7) 0.0165(4) Uani 1 1 d . . .
C17 C 0.08744(16) 0.37173(9) 0.17879(7) 0.0220(4) Uani 1 1 d . . .
H17A H 0.0902 0.4254 0.1915 0.026 Uiso 1 1 calc R . .
H17B H 0.0056 0.3516 0.1833 0.026 Uiso 1 1 calc R . .
C10 C 0.75076(16) 0.42646(10) 0.12675(8) 0.0238(4) Uani 1 1 d . . .
H10 H 0.8020 0.3913 0.1103 0.029 Uiso 1 1 calc R . .
C27 C 0.35957(16) 0.60795(9) 0.10243(7) 0.0182(4) Uani 1 1 d . . .
H27 H 0.4503 0.6141 0.1068 0.022 Uiso 1 1 calc R . .
C26 C 0.30781(16) 0.63533(10) 0.03932(7) 0.0209(4) Uani 1 1 d . . .
H26A H 0.3538 0.6809 0.0299 0.025 Uiso 1 1 calc R . .
H26B H 0.3224 0.5955 0.0103 0.025 Uiso 1 1 calc R . .
C14 C 0.20206(16) 0.23500(9) 0.13829(7) 0.0206(4) Uani 1 1 d . . .
H14 H 0.1888 0.1808 0.1262 0.025 Uiso 1 1 calc R . .
C13 C 0.33826(16) 0.25225(9) 0.14105(8) 0.0216(4) Uani 1 1 d . . .
H13A H 0.3627 0.2438 0.1010 0.026 Uiso 1 1 calc R . .
H13B H 0.3849 0.2162 0.1690 0.026 Uiso 1 1 calc R . .
C18 C 0.10613(16) 0.36741(9) 0.11269(7) 0.0197(4) Uani 1 1 d . . .
H18 H 0.0311 0.3884 0.0885 0.024 Uiso 1 1 calc R . .
C9 C 0.80226(17) 0.48344(10) 0.16440(8) 0.0234(4) Uani 1 1 d . . .
H9 H 0.8884 0.4877 0.1736 0.028 Uiso 1 1 calc R . .
C4 C 0.20744(15) 0.49486(9) 0.10051(7) 0.0169(4) Uani 1 1 d . . .
C25 C 0.17115(16) 0.65461(9) 0.03037(8) 0.0211(4) Uani 1 1 d . . .
H25 H 0.1515 0.6802 -0.0093 0.025 Uiso 1 1 calc R . .
C28 C 0.08633(16) 0.58639(9) 0.03113(7) 0.0213(4) Uani 1 1 d . . .
H28A H 0.1043 0.5499 0.0002 0.026 Uiso 1 1 calc R . .
H28B H 0.0009 0.6036 0.0204 0.026 Uiso 1 1 calc R . .
C16 C 0.18405(16) 0.32711(9) 0.21943(8) 0.0208(4) Uani 1 1 d . . .
H16 H 0.1656 0.3320 0.2613 0.025 Uiso 1 1 calc R . .
C11 C 0.62496(16) 0.42059(9) 0.11300(7) 0.0205(4) Uani 1 1 d . . .
H11 H 0.5910 0.3809 0.0876 0.025 Uiso 1 1 calc R . .
C12 C 0.37286(16) 0.33323(9) 0.16113(7) 0.0191(4) Uani 1 1 d . . .
H12 H 0.4635 0.3339 0.1724 0.023 Uiso 1 1 calc R . .
C8 C 0.72639(16) 0.53389(9) 0.18832(8) 0.0222(4) Uani 1 1 d . . .
H8 H 0.7608 0.5730 0.2142 0.027 Uiso 1 1 calc R . .
C3 C 0.21093(15) 0.41872(9) 0.10398(7) 0.0171(4) Uani 1 1 d . . .
C6 C 0.54739(16) 0.47207(9) 0.13583(7) 0.0175(4) Uani 1 1 d . . .
C15 C 0.16924(16) 0.24374(9) 0.20133(7) 0.0206(4) Uani 1 1 d . . .
H15A H 0.2237 0.2118 0.2295 0.025 Uiso 1 1 calc R . .
H15B H 0.0839 0.2273 0.2024 0.025 Uiso 1 1 calc R . .
C29 C 0.31256(16) 0.65696(9) 0.15101(8) 0.0212(4) Uani 1 1 d . . .
H29A H 0.3318 0.6310 0.1900 0.025 Uiso 1 1 calc R . .
H29B H 0.3569 0.7058 0.1538 0.025 Uiso 1 1 calc R . .
C19 C 0.31665(15) 0.35353(10) 0.21815(7) 0.0215(4) Uani 1 1 d . . .
H19A H 0.3686 0.3312 0.2529 0.026 Uiso 1 1 calc R . .
H19B H 0.3195 0.4093 0.2231 0.026 Uiso 1 1 calc R . .
C24 C 0.14525(17) 0.71073(9) 0.07855(8) 0.0225(4) Uani 1 1 d . . .
H24A H 0.0583 0.7259 0.0719 0.027 Uiso 1 1 calc R . .
H24B H 0.1958 0.7567 0.0768 0.027 Uiso 1 1 calc R . .
C22 C 0.09422(16) 0.60288(9) 0.14302(8) 0.0214(4) Uani 1 1 d . . .
H22A H 0.0089 0.6199 0.1429 0.026 Uiso 1 1 calc R . .
H22B H 0.1198 0.5768 0.1815 0.026 Uiso 1 1 calc R . .
C20 C 0.11886(17) 0.28410(9) 0.09379(8) 0.0229(4) Uani 1 1 d . . .
H20A H 0.0366 0.2609 0.0875 0.028 Uiso 1 1 calc R . .
H20B H 0.1509 0.2833 0.0550 0.028 Uiso 1 1 calc R . .
C21 C 0.09751(15) 0.54512(9) 0.09180(7) 0.0189(4) Uani 1 1 d . . .
H21 H 0.0241 0.5118 0.0911 0.023 Uiso 1 1 calc R . .
C7 C 0.60103(16) 0.52789(9) 0.17492(7) 0.0198(4) Uani 1 1 d . . .
H7 H 0.5503 0.5623 0.1925 0.024 Uiso 1 1 calc R . .
C30 C 0.35705(19) 0.40002(11) 0.00439(8) 0.0322(5) Uani 1 1 d . . .
H30A H 0.2727 0.4184 -0.0031 0.048 Uiso 1 1 calc R . .
H30B H 0.3744 0.3690 -0.0294 0.048 Uiso 1 1 calc R . .
H30C H 0.4131 0.4433 0.0092 0.048 Uiso 1 1 calc R . .

loop_
_atom_site_aniso_label
_atom_site_aniso_U_11
_atom_site_aniso_U_22
_atom_site_aniso_U_33
_atom_site_aniso_U_23
_atom_site_aniso_U_13
_atom_site_aniso_U_12
O1 0.0252(7) 0.0191(6) 0.0261(7) -0.0012(5) 0.0081(5) 0.0004(6)
C1 0.0153(10) 0.0185(9) 0.0166(9) -0.0008(7) 0.0041(7) -0.0003(8)
C2 0.0163(10) 0.0162(9) 0.0206(10) -0.0025(7) 0.0045(7) 0.0010(8)
C23 0.0198(10) 0.0186(9) 0.0253(10) -0.0033(8) 0.0051(8) 0.0045(8)
C5 0.0145(10) 0.0190(9) 0.0167(9) -0.0012(7) 0.0043(7) -0.0001(8)
C17 0.0154(10) 0.0191(9) 0.0327(11) 0.0008(8) 0.0072(8) 0.0000(8)
C10 0.0170(11) 0.0252(10) 0.0306(11) -0.0005(8) 0.0083(8) 0.0036(9)
C27 0.0124(9) 0.0179(9) 0.0243(10) -0.0001(7) 0.0029(7) -0.0005(8)
C26 0.0214(11) 0.0179(9) 0.0242(10) 0.0002(8) 0.0061(8) -0.0008(8)
C14 0.0233(11) 0.0154(9) 0.0228(10) -0.0009(7) 0.0020(8) -0.0024(8)
C13 0.0227(11) 0.0172(9) 0.0259(10) 0.0021(8) 0.0067(8) 0.0034(8)
C18 0.0132(10) 0.0193(9) 0.0257(10) 0.0020(8) -0.0004(7) 0.0000(8)
C9 0.0128(10) 0.0265(10) 0.0309(11) 0.0072(8) 0.0030(8) -0.0009(8)
C4 0.0150(10) 0.0193(9) 0.0166(9) -0.0004(7) 0.0029(7) -0.0003(8)
C25 0.0221(11) 0.0207(9) 0.0198(9) 0.0044(8) 0.0008(8) 0.0018(8)
C28 0.0173(10) 0.0210(9) 0.0247(10) 0.0000(8) 0.0000(8) 0.0023(8)
C16 0.0199(10) 0.0235(9) 0.0200(10) 0.0000(7) 0.0066(8) -0.0003(9)
C11 0.0179(10) 0.0203(9) 0.0237(10) -0.0012(8) 0.0042(8) -0.0018(8)
C12 0.0119(9) 0.0197(9) 0.0256(10) 0.0013(8) 0.0019(7) 0.0012(8)
C8 0.0199(11) 0.0177(9) 0.0277(10) 0.0020(8) -0.0014(8) -0.0033(8)
C3 0.0158(10) 0.0200(9) 0.0147(9) 0.0006(7) -0.0003(7) -0.0006(8)
C6 0.0159(10) 0.0174(9) 0.0197(9) 0.0041(7) 0.0043(7) 0.0001(8)
C15 0.0161(10) 0.0198(9) 0.0257(10) 0.0042(8) 0.0020(8) -0.0010(8)
C29 0.0211(10) 0.0184(9) 0.0239(10) -0.0004(8) 0.0023(8) 0.0001(8)
C19 0.0207(11) 0.0202(9) 0.0225(10) -0.0004(8) -0.0001(8) -0.0004(8)
C24 0.0183(10) 0.0167(9) 0.0325(11) 0.0025(8) 0.0031(8) 0.0019(8)
C22 0.0164(10) 0.0216(9) 0.0267(10) 0.0033(8) 0.0051(8) 0.0039(8)
C20 0.0210(11) 0.0216(9) 0.0255(10) 0.0019(8) 0.0003(8) -0.0053(8)
C21 0.0124(10) 0.0180(9) 0.0263(10) 0.0011(8) 0.0025(7) 0.0000(8)
C7 0.0181(10) 0.0170(9) 0.0247(10) 0.0008(8) 0.0036(8) 0.0024(8)
C30 0.0376(13) 0.0359(11) 0.0242(11) -0.0030(9) 0.0084(9) 0.0003(10)

loop_
_atom_type_symbol
_atom_type_description
_atom_type_scat_dispersion_real
_atom_type_scat_dispersion_imag
_atom_type_scat_source
C C 0.0033 0.0016 'International Tables Vol C Tables 4.2.6.8 and 6.1.1.4'
H H 0.0000 0.0000 'International Tables Vol C Tables 4.2.6.8 and 6.1.1.4'
O O 0.0106 0.0060 'International Tables Vol C Tables 4.2.6.8 and 6.1.1.4'

loop_
_geom_angle_atom_site_label_1
_geom_angle_atom_site_label_2
_geom_angle_atom_site_label_3
_geom_angle
_geom_angle_site_symmetry_1
_geom_angle_site_symmetry_3
_geom_angle_publ_flag
C30 O1 C2 116.71(12) . . ?
C5 C1 C6 127.59(15) . . ?
C5 C1 C2 108.33(14) . . ?
C6 C1 C2 123.92(15) . . ?
O1 C2 C3 111.24(13) . . ?
O1 C2 C12 105.31(12) . . ?
C3 C2 C12 113.54(13) . . ?
O1 C2 C1 109.07(12) . . ?
C3 C2 C1 102.48(13) . . ?
C12 C2 C1 115.29(13) . . ?
C24 C23 C29 108.52(14) . . ?
C24 C23 C22 109.79(14) . . ?
C29 C23 C22 114.52(14) . . ?
C1 C5 C4 109.60(14) . . ?
C1 C5 C27 128.74(16) . . ?
C4 C5 C27 121.54(15) . . ?
C16 C17 C18 112.51(14) . . ?
C11 C10 C9 120.42(17) . . ?
C5 C27 C26 110.80(14) . . ?
C5 C27 C29 112.29(13) . . ?
C26 C27 C29 111.39(14) . . ?
C25 C26 C27 115.22(14) . . ?
C15 C14 C13 107.47(14) . . ?
C15 C14 C20 110.95(14) . . ?
C13 C14 C20 114.39(14) . . ?
C14 C13 C12 113.73(14) . . ?
C3 C18 C17 107.78(13) . . ?
C3 C18 C20 115.87(14) . . ?
C17 C18 C20 110.22(13) . . ?
C8 C9 C10 119.09(17) . . ?
C3 C4 C5 109.34(15) . . ?
C3 C4 C21 128.02(16) . . ?
C5 C4 C21 122.58(14) . . ?
C28 C25 C24 109.14(14) . . ?
C28 C25 C26 114.73(14) . . ?
C24 C25 C26 109.06(14) . . ?
C25 C28 C21 114.04(14) . . ?
C17 C16 C15 107.11(14) . . ?
C17 C16 C19 114.89(14) . . ?
C15 C16 C19 110.67(14) . . ?
C10 C11 C6 121.09(17) . . ?
C13 C12 C2 113.46(14) . . ?
C13 C12 C19 110.50(13) . . ?
C2 C12 C19 112.30(13) . . ?
C7 C8 C9 120.57(17) . . ?
C4 C3 C18 126.29(16) . . ?
C4 C3 C2 109.36(15) . . ?
C18 C3 C2 123.11(14) . . ?
C11 C6 C7 117.57(16) . . ?
C11 C6 C1 121.85(15) . . ?
C7 C6 C1 120.55(15) . . ?
C14 C15 C16 108.46(13) . . ?
C23 C29 C27 114.09(14) . . ?
C16 C19 C12 115.87(14) . . ?
C25 C24 C23 108.90(14) . . ?
C23 C22 C21 114.95(14) . . ?
C14 C20 C18 115.19(14) . . ?
C4 C21 C28 111.23(13) . . ?
C4 C21 C22 113.20(14) . . ?
C28 C21 C22 110.31(13) . . ?
C8 C7 C6 121.20(16) . . ?

loop_
_geom_bond_atom_site_label_1
_geom_bond_atom_site_label_2
_geom_bond_distance
_geom_bond_site_symmetry_2
_geom_bond_publ_flag
O1 C30 1.412(2) . ?
O1 C2 1.4696(18) . ?
C1 C5 1.351(2) . ?
C1 C6 1.473(2) . ?
C1 C2 1.536(2) . ?
C2 C3 1.518(2) . ?
C2 C12 1.534(2) . ?
C23 C24 1.531(2) . ?
C23 C29 1.531(2) . ?
C23 C22 1.535(2) . ?
C5 C4 1.482(2) . ?
C5 C27 1.505(2) . ?
C17 C16 1.529(2) . ?
C17 C18 1.538(2) . ?
C10 C11 1.387(2) . ?
C10 C9 1.388(2) . ?
C27 C26 1.541(2) . ?
C27 C29 1.543(2) . ?
C26 C25 1.535(2) . ?
C14 C15 1.526(2) . ?
C14 C13 1.529(2) . ?
C14 C20 1.535(2) . ?
C13 C12 1.532(2) . ?
C18 C3 1.505(2) . ?
C18 C20 1.543(2) . ?
C9 C8 1.383(2) . ?
C4 C3 1.346(2) . ?
C4 C21 1.496(2) . ?
C25 C28 1.528(2) . ?
C25 C24 1.528(2) . ?
C28 C21 1.543(2) . ?
C16 C15 1.530(2) . ?
C16 C19 1.542(2) . ?
C11 C6 1.396(2) . ?
C12 C19 1.548(2) . ?
C8 C7 1.382(2) . ?
C6 C7 1.400(2) . ?
C22 C21 1.547(2) . ?
